data_4108875
loop_
_publ_author_name
'Thibault Cantat'
'Christopher R. Graves'
'Kimberly C. Jantunen'
'Carol J. Burns'
'Brian L. Scott'
'Eric J. Schelter'
'David E. Morris'
'P. Jeffrey Hay'
'Jaqueline L. Kiplinger'

_publ_section_title
;
 Evidence for the Involvement of 5f Orbitals in the Bonding and Reactivity
 of Organometallic Actinide Compounds: Thorium(IV) and Uranium(IV)
 Bis(hydrazonato) Complexes
;
_journal_name_full 'Journal of the American Chemical Society'
_journal_page_first 17537
_journal_page_last 17551
_journal_paper_doi 10.1021/ja8067287
_journal_volume 130
_journal_year 2008
_chemical_formula_sum 'C60 H64 N4 U'
_chemical_formula_weight 1079.18
_chemical_name_systematic
; 
 ? 
;
_space_group_IT_number 2
_symmetry_cell_setting triclinic
_symmetry_space_group_name_Hall '-P 1'
_symmetry_space_group_name_H-M 'P -1'
_atom_sites_solution_hydrogens geom
_atom_sites_solution_primary direct
_atom_sites_solution_secondary difmap
_audit_creation_method SHELXL-97
_cell_angle_alpha 108.167(12)
_cell_angle_beta 99.161(9)
_cell_angle_gamma 96.479(9)
_cell_formula_units_Z 2
_cell_length_a 10.247(5)
_cell_length_b 13.040(5)
_cell_length_c 19.791(8)
_cell_measurement_temperature 203(2)
_cell_volume 2443.1(18)
_computing_cell_refinement 'SAINT 4.05 (Bruker, 1996)'
_computing_data_collection 'SMART 4.210 (Bruker, 1996)'
_computing_data_reduction 'SAINT 4.05 (Bruker, 1996)'
_computing_molecular_graphics 'SHELXTL 6.10 (Bruker, 2001)'
_computing_publication_material 'SHELXTL 6.10 (Bruker, 2001)'
_computing_structure_refinement 'SHELXL-97 (Sheldrick, 1997)'
_computing_structure_solution 'SHELXS-97 (Sheldrick, 1997)'
_diffrn_ambient_temperature 203(2)
_diffrn_measured_fraction_theta_full 0.825
_diffrn_measured_fraction_theta_max 0.825
_diffrn_measurement_device_type 'Bruker SMART 1k CCD'
_diffrn_measurement_method '\f scans'
_diffrn_radiation_monochromator graphite
_diffrn_radiation_source 'fine-focus sealed tube'
_diffrn_radiation_type MoK\a
_diffrn_radiation_wavelength 0.71073
_diffrn_reflns_av_R_equivalents 0.1371
_diffrn_reflns_av_sigmaI/netI 0.2605
_diffrn_reflns_limit_h_max 12
_diffrn_reflns_limit_h_min -12
_diffrn_reflns_limit_k_max 15
_diffrn_reflns_limit_k_min -15
_diffrn_reflns_limit_l_max 23
_diffrn_reflns_limit_l_min -16
_diffrn_reflns_number 12169
_diffrn_reflns_theta_full 24.91
_diffrn_reflns_theta_max 24.91
_diffrn_reflns_theta_min 1.67
_diffrn_standards_decay_% 0
_diffrn_standards_interval_count 0
_diffrn_standards_interval_time 0
_diffrn_standards_number 0
_exptl_absorpt_coefficient_mu 3.365
_exptl_absorpt_correction_T_max 0.8771
_exptl_absorpt_correction_T_min 0.6882
_exptl_absorpt_correction_type multi-scan
_exptl_absorpt_process_details 'SADABS 2.03 (Sheldrick, 2001)'
_exptl_crystal_colour orange
_exptl_crystal_density_diffrn 1.467
_exptl_crystal_description irregular
_exptl_crystal_F_000 1088
_exptl_crystal_size_max 0.12
_exptl_crystal_size_mid 0.08
_exptl_crystal_size_min 0.04
_refine_diff_density_max 4.130
_refine_diff_density_min -2.357
_refine_diff_density_rms 0.234
_refine_ls_extinction_method none
_refine_ls_goodness_of_fit_ref 1.045
_refine_ls_hydrogen_treatment constr
_refine_ls_matrix_type full
_refine_ls_number_parameters 465
_refine_ls_number_reflns 7026
_refine_ls_number_restraints 66
_refine_ls_restrained_S_all 1.042
_refine_ls_R_factor_all 0.1867
_refine_ls_R_factor_gt 0.1224
_refine_ls_shift/su_max 0.013
_refine_ls_shift/su_mean 0.000
_refine_ls_structure_factor_coef Fsqd
_refine_ls_weighting_details 'calc w=1/[\s^2^(Fo^2^)+(0.1093P)^2^+0.0000P] where P=(Fo^2^+2Fc^2^)/3'
_refine_ls_weighting_scheme calc
_refine_ls_wR_factor_gt 0.2210
_refine_ls_wR_factor_ref 0.2477
_reflns_number_gt 4338
_reflns_number_total 7026
_reflns_threshold_expression >2sigma(I)
_cod_data_source_file ja8067287_si_002_2.cif
_cod_data_source_block ccd481_50
_cod_original_cell_volume 2443.0(17)
_cod_database_code 4108875

loop_
_symmetry_equiv_pos_as_xyz
'x, y, z'
'-x, -y, -z'

loop_
_atom_site_label
_atom_site_type_symbol
_atom_site_fract_x
_atom_site_fract_y
_atom_site_fract_z
_atom_site_U_iso_or_equiv
_atom_site_adp_type
_atom_site_occupancy
_atom_site_symmetry_multiplicity
_atom_site_calc_flag
_atom_site_refinement_flags
U1 U 0.89242(9) 0.83333(7) 0.19771(5) 0.0196(3) Uani 1 1 d .
N1 N 0.7313(15) 0.6940(12) 0.2219(8) 0.015(4) Uani 1 1 d U
N2 N 0.7254(15) 0.7988(13) 0.2544(9) 0.027(5) Uani 1 1 d .
N3 N 0.9767(17) 1.0394(13) 0.2425(9) 0.028(5) Uani 1 1 d .
N4 N 0.8904(18) 1.0027(14) 0.2782(9) 0.031(5) Uani 1 1 d U
C1 C 0.7898(7) 0.9073(6) 0.0792(4) 0.033(6) Uani 1 1 d G
C2 C 0.6744(7) 0.8518(6) 0.0914(4) 0.031(6) Uani 1 1 d G
C3 C 0.6762(7) 0.7385(6) 0.0647(4) 0.043(7) Uani 1 1 d G
C4 C 0.7928(7) 0.7238(6) 0.0359(4) 0.035(6) Uani 1 1 d G
C5 C 0.8630(7) 0.8282(6) 0.0449(4) 0.040(7) Uani 1 1 d G
C6 C 0.8280(9) 1.0290(7) 0.0991(5) 0.038(6) Uani 1 1 d G
H6A H 0.7707 1.0539 0.0665 0.057 Uiso 1 1 calc R
H6B H 0.9196 1.0467 0.0957 0.057 Uiso 1 1 calc R
H6C H 0.8180 1.0642 0.1480 0.057 Uiso 1 1 calc R
C7 C 0.5683(9) 0.9042(8) 0.1267(5) 0.058(8) Uani 1 1 d G
H7A H 0.5838 0.9084 0.1767 0.087 Uiso 1 1 calc R
H7B H 0.4816 0.8612 0.1019 0.087 Uiso 1 1 calc R
H7C H 0.5715 0.9767 0.1240 0.087 Uiso 1 1 calc R
C8 C 0.5725(9) 0.6492(7) 0.0666(5) 0.045(7) Uani 1 1 d G
H8A H 0.5692 0.6572 0.1161 0.067 Uiso 1 1 calc R
H8B H 0.5956 0.5792 0.0433 0.067 Uiso 1 1 calc R
H8C H 0.4864 0.6539 0.0415 0.067 Uiso 1 1 calc R
C9 C 0.8348(9) 0.6162(6) 0.0018(4) 0.051(8) Uani 1 1 d G
H9A H 0.8348 0.6054 -0.0484 0.077 Uiso 1 1 calc R
H9B H 0.7731 0.5580 0.0055 0.077 Uiso 1 1 calc R
H9C H 0.9234 0.6164 0.0266 0.077 Uiso 1 1 calc R
C10 C 0.9927(8) 0.8509(8) 0.0220(4) 0.058(8) Uani 1 1 d G
H10A H 1.0188 0.9286 0.0339 0.088 Uiso 1 1 calc R
H10B H 0.9813 0.8157 -0.0295 0.088 Uiso 1 1 calc R
H10C H 1.0610 0.8232 0.0468 0.088 Uiso 1 1 calc R
C11 C 1.0872(7) 0.6944(6) 0.2021(4) 0.034(6) Uani 1 1 d G
C12 C 1.0482(8) 0.7184(6) 0.2675(4) 0.037(6) Uani 1 1 d G
C13 C 1.0987(8) 0.8264(7) 0.3038(4) 0.037(6) Uani 1 1 d G
C14 C 1.1717(7) 0.8749(6) 0.2677(4) 0.046(7) Uani 1 1 d G
C15 C 1.1650(7) 0.7925(6) 0.1980(4) 0.035(6) Uani 1 1 d G
C16 C 1.0778(9) 0.5818(6) 0.1433(5) 0.064(9) Uani 1 1 d G
H16A H 1.0638 0.5249 0.1639 0.096 Uiso 1 1 calc R
H16B H 1.1597 0.5791 0.1256 0.096 Uiso 1 1 calc R
H16C H 1.0041 0.5714 0.1039 0.096 Uiso 1 1 calc R
C17 C 0.9806(10) 0.6336(8) 0.3003(5) 0.048(7) Uani 1 1 d G
H17A H 1.0494 0.6097 0.3278 0.072 Uiso 1 1 calc R
H17B H 0.9275 0.5716 0.2615 0.072 Uiso 1 1 calc R
H17C H 0.9242 0.6686 0.3316 0.072 Uiso 1 1 calc R
C18 C 1.0990(10) 0.8795(9) 0.3832(5) 0.051(7) Uani 1 1 d G
H18A H 1.1020 0.9568 0.3940 0.076 Uiso 1 1 calc R
H18B H 1.1762 0.8669 0.4120 0.076 Uiso 1 1 calc R
H18C H 1.0190 0.8484 0.3943 0.076 Uiso 1 1 calc R
C19 C 1.2647(9) 0.9878(8) 0.3003(6) 0.061(9) Uani 1 1 d G
H19A H 1.2233 1.0380 0.3335 0.091 Uiso 1 1 calc R
H19B H 1.2795 1.0153 0.2620 0.091 Uiso 1 1 calc R
H19C H 1.3490 0.9803 0.3258 0.091 Uiso 1 1 calc R
C20 C 1.2448(7) 0.7947(8) 0.1467(5) 0.051(7) Uani 1 1 d G
H20A H 1.2893 0.8684 0.1572 0.076 Uiso 1 1 calc R
H20B H 1.1891 0.7688 0.0989 0.076 Uiso 1 1 calc R
H20C H 1.3106 0.7483 0.1492 0.076 Uiso 1 1 calc R
C21 C 0.661(2) 0.6033(18) 0.2207(12) 0.035(6) Uani 1 1 d .
C22 C 0.6833(8) 0.4900(7) 0.1702(4) 0.028(6) Uani 1 1 d GU
C23 C 0.7630(11) 0.4910(9) 0.1196(6) 0.035(6) Uani 1 1 d G
H23 H 0.7972 0.5570 0.1150 0.042 Uiso 1 1 calc R
C24 C 0.7916(11) 0.3932(10) 0.0761(5) 0.047(7) Uani 1 1 d G
H24 H 0.8449 0.3939 0.0423 0.057 Uiso 1 1 calc R
C25 C 0.7404(12) 0.2945(9) 0.0831(6) 0.053(8) Uani 1 1 d G
H25 H 0.7595 0.2291 0.0540 0.064 Uiso 1 1 calc R
C26 C 0.6607(12) 0.2935(7) 0.1336(6) 0.047(7) Uani 1 1 d G
H26 H 0.6265 0.2275 0.1383 0.057 Uiso 1 1 calc R
C27 C 0.6321(9) 0.3913(6) 0.1771(4) 0.036(6) Uani 1 1 d G
H27 H 0.5788 0.3906 0.2109 0.044 Uiso 1 1 calc R
C28 C 0.5610(9) 0.5951(5) 0.2693(5) 0.027(6) Uani 1 1 d G
C29 C 0.4277(9) 0.5764(8) 0.2408(6) 0.046(7) Uani 1 1 d G
H29 H 0.3970 0.5744 0.1935 0.056 Uiso 1 1 calc R
C30 C 0.3363(10) 0.5601(9) 0.2847(7) 0.042(7) Uani 1 1 d GU
H30 H 0.2448 0.5556 0.2688 0.050 Uiso 1 1 calc R
C31 C 0.3843(13) 0.5511(9) 0.3505(7) 0.056(8) Uani 1 1 d G
H31 H 0.3245 0.5328 0.3773 0.067 Uiso 1 1 calc R
C32 C 0.5230(14) 0.5692(10) 0.3782(5) 0.059(8) Uani 1 1 d GU
H32 H 0.5531 0.5707 0.4254 0.071 Uiso 1 1 calc R
C33 C 0.6109(11) 0.5841(8) 0.3395(4) 0.038(6) Uani 1 1 d GU
H33 H 0.7020 0.5875 0.3561 0.045 Uiso 1 1 calc R
C34 C 0.612(2) 0.8322(16) 0.2882(12) 0.029(6) Uani 1 1 d .
H34A H 0.5307 0.7820 0.2588 0.035 Uiso 1 1 calc R
H34B H 0.6016 0.9043 0.2861 0.035 Uiso 1 1 calc R
C35 C 0.6197(17) 0.8364(12) 0.3668(7) 0.039(7) Uani 1 1 d G
C36 C 0.5005(13) 0.8377(12) 0.3919(8) 0.037(6) Uani 1 1 d G
H36 H 0.4207 0.8356 0.3612 0.044 Uiso 1 1 calc R
C37 C 0.5004(17) 0.8422(13) 0.4630(9) 0.057(8) Uani 1 1 d GU
H37 H 0.4207 0.8431 0.4798 0.069 Uiso 1 1 calc R
C38 C 0.620(2) 0.8454(13) 0.5090(7) 0.066(9) Uani 1 1 d G
H38 H 0.6196 0.8484 0.5566 0.080 Uiso 1 1 calc R
C39 C 0.7388(17) 0.8441(13) 0.4839(9) 0.054(8) Uani 1 1 d G
H39 H 0.8185 0.8463 0.5147 0.065 Uiso 1 1 calc R
C40 C 0.7389(13) 0.8396(12) 0.4128(10) 0.059(8) Uani 1 1 d G
H40 H 0.8186 0.8388 0.3960 0.071 Uiso 1 1 calc R
C41 C 1.041(2) 1.1370(16) 0.2523(12) 0.027(6) Uani 1 1 d .
C42 C 1.1388(14) 1.1501(12) 0.2057(7) 0.035(6) Uani 1 1 d G
C43 C 1.1701(14) 1.0593(9) 0.1561(8) 0.029(6) Uani 1 1 d G
H43 H 1.1333 0.9891 0.1531 0.034 Uiso 1 1 calc R
C44 C 1.2565(15) 1.0733(10) 0.1110(7) 0.043(7) Uani 1 1 d GU
H44 H 1.2775 1.0125 0.0778 0.052 Uiso 1 1 calc R
C45 C 1.3116(15) 1.1782(12) 0.1155(8) 0.045(7) Uani 1 1 d G
H45 H 1.3694 1.1876 0.0853 0.054 Uiso 1 1 calc R
C46 C 1.2803(16) 1.2691(9) 0.1650(8) 0.046(7) Uani 1 1 d G
H46 H 1.3171 1.3393 0.1680 0.055 Uiso 1 1 calc R
C47 C 1.1939(16) 1.2551(10) 0.2102(8) 0.037(6) Uani 1 1 d G
H47 H 1.1729 1.3159 0.2434 0.045 Uiso 1 1 calc R
C48 C 1.0287(15) 1.2408(10) 0.3112(8) 0.040(7) Uani 1 1 d G
C49 C 0.9297(14) 1.2991(12) 0.2951(7) 0.030(6) Uani 1 1 d G
H49 H 0.8665 1.2699 0.2517 0.036 Uiso 1 1 calc R
C50 C 0.9249(17) 1.4010(11) 0.3440(10) 0.058(8) Uani 1 1 d GU
H50 H 0.8587 1.4401 0.3333 0.070 Uiso 1 1 calc R
C51 C 1.019(2) 1.4446(10) 0.4089(9) 0.063(8) Uani 1 1 d GU
H51 H 1.0161 1.5128 0.4416 0.076 Uiso 1 1 calc R
C52 C 1.1183(18) 1.3863(14) 0.4249(7) 0.088(12) Uani 1 1 d G
H52 H 1.1814 1.4155 0.4683 0.105 Uiso 1 1 calc R
C53 C 1.1230(15) 1.2843(14) 0.3761(9) 0.058(8) Uani 1 1 d G
H53 H 1.1893 1.2453 0.3868 0.069 Uiso 1 1 calc R
C54 C 0.871(2) 1.0667(19) 0.3497(12) 0.033(6) Uani 1 1 d .
H54A H 0.9566 1.1123 0.3768 0.040 Uiso 1 1 calc R
H54B H 0.8489 1.0161 0.3748 0.040 Uiso 1 1 calc R
C55 C 0.7661(15) 1.1400(12) 0.3534(9) 0.039(6) Uani 1 1 d GU
C56 C 0.6710(16) 1.1265(12) 0.2914(7) 0.046(7) Uani 1 1 d G
H56 H 0.6737 1.0741 0.2475 0.055 Uiso 1 1 calc R
C57 C 0.5718(15) 1.1913(15) 0.2951(9) 0.071(9) Uani 1 1 d G
H57 H 0.5081 1.1823 0.2536 0.085 Uiso 1 1 calc R
C58 C 0.5677(17) 1.2696(13) 0.3608(11) 0.068(9) Uani 1 1 d G
H58 H 0.5013 1.3130 0.3632 0.081 Uiso 1 1 calc R
C59 C 0.6628(19) 1.2831(12) 0.4228(8) 0.071(10) Uani 1 1 d G
H59 H 0.6601 1.3355 0.4667 0.085 Uiso 1 1 calc R
C60 C 0.7620(17) 1.2183(13) 0.4191(7) 0.055(8) Uani 1 1 d G
H60 H 0.8257 1.2273 0.4606 0.066 Uiso 1 1 calc R

loop_
_atom_site_aniso_label
_atom_site_aniso_U_11
_atom_site_aniso_U_22
_atom_site_aniso_U_33
_atom_site_aniso_U_23
_atom_site_aniso_U_13
_atom_site_aniso_U_12
U1 0.0194(4) 0.0159(4) 0.0202(5) -0.0013(3) 0.0095(3) 0.0035(3)
N1 0.016(7) 0.015(7) 0.018(7) 0.006(6) 0.005(6) 0.013(6)
N2 0.009(9) 0.022(10) 0.038(11) -0.007(9) 0.004(8) 0.000(8)
N3 0.036(12) 0.021(10) 0.025(10) 0.000(8) 0.015(9) 0.007(9)
N4 0.034(8) 0.030(8) 0.033(8) 0.013(7) 0.019(7) -0.006(7)
C1 0.047(16) 0.017(11) 0.027(13) 0.005(10) -0.004(12) 0.005(11)
C2 0.039(15) 0.016(11) 0.033(14) 0.000(11) 0.014(12) -0.011(11)
C3 0.047(17) 0.034(14) 0.040(15) 0.000(12) 0.019(13) -0.003(13)
C4 0.023(13) 0.028(13) 0.056(16) 0.006(12) 0.027(12) 0.006(11)
C5 0.013(13) 0.075(19) 0.037(15) 0.015(14) 0.011(11) 0.025(13)
C6 0.036(15) 0.037(14) 0.043(15) 0.014(13) 0.019(13) -0.008(12)
C7 0.015(13) 0.061(18) 0.09(2) 0.005(16) 0.022(14) 0.003(13)
C8 0.025(14) 0.033(14) 0.053(17) -0.006(13) -0.005(12) -0.010(12)
C9 0.10(2) 0.033(14) 0.025(14) 0.000(12) 0.017(15) 0.038(15)
C10 0.041(17) 0.08(2) 0.042(17) 0.001(15) 0.022(14) -0.005(15)
C11 0.025(13) 0.027(13) 0.045(15) 0.004(12) -0.006(11) 0.022(11)
C12 0.053(16) 0.042(15) 0.013(12) -0.001(11) 0.008(12) 0.023(13)
C13 0.039(16) 0.046(16) 0.036(15) 0.019(14) 0.011(13) 0.023(13)
C14 0.054(18) 0.034(14) 0.040(16) 0.007(13) -0.005(14) 0.004(13)
C15 0.044(15) 0.017(12) 0.051(16) 0.013(12) 0.027(13) 0.012(11)
C16 0.035(16) 0.031(14) 0.09(2) -0.028(14) -0.013(15) 0.021(12)
C17 0.07(2) 0.042(15) 0.045(17) 0.033(14) 0.009(15) 0.012(14)
C18 0.031(15) 0.058(17) 0.057(18) 0.006(14) 0.015(13) 0.012(13)
C19 0.027(15) 0.037(16) 0.10(2) -0.001(16) 0.001(15) 0.006(13)
C20 0.026(15) 0.070(19) 0.061(18) 0.034(16) -0.005(13) 0.014(14)
C21 0.031(14) 0.027(13) 0.039(15) -0.008(11) 0.008(12) 0.021(12)
C22 0.028(9) 0.027(9) 0.035(9) 0.018(7) 0.005(7) 0.007(7)
C23 0.035(14) 0.048(15) 0.032(14) 0.013(12) 0.032(12) 0.006(12)
C24 0.024(15) 0.051(17) 0.063(18) 0.012(15) 0.005(13) 0.017(13)
C25 0.046(17) 0.040(16) 0.08(2) 0.011(15) 0.039(16) 0.019(14)
C26 0.045(17) 0.040(15) 0.069(19) 0.030(15) 0.020(15) 0.013(13)
C27 0.022(14) 0.051(16) 0.042(15) 0.031(14) -0.004(12) 0.004(12)
C28 0.016(12) 0.031(13) 0.037(14) 0.007(11) 0.012(11) 0.017(10)
C29 0.026(14) 0.046(16) 0.052(17) -0.007(13) 0.013(13) 0.004(12)
C30 0.045(14) 0.036(13) 0.070(16) 0.042(13) 0.027(13) 0.019(11)
C31 0.06(2) 0.059(18) 0.055(19) 0.026(15) 0.039(16) -0.007(16)
C32 0.057(17) 0.036(14) 0.054(16) -0.029(12) 0.018(14) 0.007(13)
C33 0.042(14) 0.045(13) 0.054(15) 0.045(12) 0.019(12) 0.025(12)
C34 0.029(13) 0.017(11) 0.051(15) 0.017(11) 0.019(12) 0.013(10)
C35 0.061(18) 0.018(12) 0.042(16) 0.008(11) 0.036(15) -0.006(12)
C36 0.040(16) 0.039(14) 0.036(15) 0.020(12) 0.010(12) 0.002(12)
C37 0.077(18) 0.054(15) 0.052(16) 0.006(13) 0.060(15) 0.024(14)
C38 0.13(3) 0.036(16) 0.036(17) 0.023(14) 0.01(2) -0.013(19)
C39 0.07(2) 0.044(16) 0.027(16) 0.010(13) -0.009(15) -0.021(15)
C40 0.051(19) 0.045(16) 0.047(19) -0.003(14) -0.023(15) -0.028(14)
C41 0.029(14) 0.012(11) 0.036(14) 0.006(11) 0.005(11) 0.003(10)
C42 0.027(14) 0.053(16) 0.039(15) 0.034(14) 0.012(12) 0.010(13)
C43 0.033(14) 0.026(12) 0.025(13) -0.004(10) 0.027(11) 0.003(11)
C44 0.054(16) 0.054(15) 0.043(14) 0.034(12) 0.033(12) 0.009(13)
C45 0.047(17) 0.054(17) 0.035(15) 0.028(14) 0.009(13) -0.023(14)
C46 0.058(18) 0.013(12) 0.055(17) 0.003(12) 0.004(15) -0.005(12)
C47 0.059(18) 0.030(14) 0.041(15) 0.026(12) 0.033(14) 0.011(13)
C48 0.042(16) 0.030(13) 0.048(17) 0.005(13) 0.036(14) -0.003(12)
C49 0.040(15) 0.013(11) 0.045(15) 0.013(11) 0.019(12) 0.012(11)
C50 0.082(18) 0.041(14) 0.085(18) 0.044(14) 0.056(16) 0.024(14)
C51 0.11(2) 0.027(13) 0.054(17) 0.004(12) 0.043(16) 0.008(14)
C52 0.11(3) 0.06(2) 0.06(2) -0.025(17) 0.04(2) -0.03(2)
C53 0.08(2) 0.041(16) 0.040(17) 0.011(14) -0.001(16) -0.008(15)
C54 0.025(13) 0.049(15) 0.037(14) 0.025(12) 0.013(11) 0.008(12)
C55 0.045(14) 0.041(13) 0.035(13) 0.000(11) 0.034(12) 0.016(11)
C56 0.027(15) 0.038(15) 0.07(2) 0.006(14) 0.028(15) 0.010(12)
C57 0.045(19) 0.08(2) 0.08(2) 0.004(19) 0.029(18) 0.004(16)
C58 0.08(2) 0.06(2) 0.09(2) 0.038(19) 0.03(2) 0.052(18)
C59 0.10(3) 0.035(16) 0.10(3) 0.030(17) 0.07(2) 0.027(18)
C60 0.08(2) 0.049(16) 0.042(16) 0.018(14) 0.016(15) 0.029(16)

loop_
_atom_type_symbol
_atom_type_description
_atom_type_scat_dispersion_real
_atom_type_scat_dispersion_imag
_atom_type_scat_source
C C 0.0033 0.0016 'International Tables Vol C Tables 4.2.6.8 and 6.1.1.4'
H H 0.0000 0.0000 'International Tables Vol C Tables 4.2.6.8 and 6.1.1.4'
N N 0.0061 0.0033 'International Tables Vol C Tables 4.2.6.8 and 6.1.1.4'
U U -9.6767 9.6646 'International Tables Vol C Tables 4.2.6.8 and 6.1.1.4'

loop_
_geom_angle_atom_site_label_1
_geom_angle_atom_site_label_2
_geom_angle_atom_site_label_3
_geom_angle
N2 U1 N4 77.3(6)
N2 U1 N1 31.7(5)
N4 U1 N1 108.3(5)
N2 U1 N3 108.8(5)
N4 U1 N3 31.8(5)
N1 U1 N3 140.1(5)
N2 U1 C13 95.6(5)
N4 U1 C13 84.2(5)
N1 U1 C13 92.5(4)
N3 U1 C13 86.0(4)
N2 U1 C12 89.2(5)
N4 U1 C12 109.6(5)
N1 U1 C12 73.2(4)
N3 U1 C12 114.2(4)
C13 U1 C12 28.34(6)
N2 U1 C11 112.2(4)
N4 U1 C11 128.6(5)
N1 U1 C11 87.6(3)
N3 U1 C11 117.5(4)
C13 U1 C11 45.63(9)
C12 U1 C11 28.00(6)
N2 U1 C14 122.0(5)
N4 U1 C14 84.0(5)
N1 U1 C14 118.8(4)
N3 U1 C14 71.5(4)
C13 U1 C14 27.50(6)
C12 U1 C14 47.16(9)
C11 U1 C14 47.08(9)
N2 U1 C1 110.0(5)
N4 U1 C1 89.3(5)
N1 U1 C1 115.8(4)
N3 U1 C1 74.3(4)
C13 U1 C1 151.5(3)
C12 U1 C1 155.9(2)
C11 U1 C1 127.9(2)
C14 U1 C1 124.3(2)
N2 U1 C2 83.6(5)
N4 U1 C2 92.8(5)
N1 U1 C2 88.3(4)
N3 U1 C2 91.5(4)
C13 U1 C2 177.0(2)
C12 U1 C2 154.3(2)
C11 U1 C2 137.4(2)
C14 U1 C2 152.4(3)
C1 U1 C2 28.15(6)
N2 U1 C15 136.9(5)
N4 U1 C15 110.9(5)
N1 U1 C15 116.7(3)
N3 U1 C15 90.5(4)
C13 U1 C15 46.35(9)
C12 U1 C15 47.82(9)
C11 U1 C15 29.39(6)
C14 U1 C15 28.94(6)
C1 U1 C15 112.2(2)
C2 U1 C15 135.5(2)
N2 U1 C5 126.9(4)
N4 U1 C5 113.4(5)
N1 U1 C5 116.8(4)
N3 U1 C5 90.1(4)
C13 U1 C5 135.9(2)
C12 U1 C5 128.2(2)
C11 U1 C5 100.41(17)
C14 U1 C5 111.0(2)
C1 U1 C5 27.77(6)
C2 U1 C5 45.71(9)
C15 U1 C5 89.86(17)
C21 N1 N2 132.0(16)
C21 N1 U1 164.3(12)
N2 N1 U1 63.5(10)
N1 N2 C34 121.7(16)
N1 N2 U1 84.9(10)
C34 N2 U1 150.3(13)
C41 N3 N4 132.4(16)
C41 N3 U1 164.0(14)
N4 N3 U1 63.4(10)
N3 N4 C54 123.8(17)
N3 N4 U1 84.7(10)
C54 N4 U1 147.5(15)
C2 C1 C5 108.0
C2 C1 C6 126.0
C5 C1 C6 126.0
C2 C1 U1 76.09(13)
C5 C1 U1 79.00(11)
C6 C1 U1 111.52(12)
C1 C2 C3 108.0
C1 C2 C7 126.0
C3 C2 C7 126.0
C1 C2 U1 75.77(14)
C3 C2 U1 79.13(12)
C7 C2 U1 111.70(12)
C2 C3 C4 108.0
C2 C3 C8 126.0
C4 C3 C8 126.0
C2 C3 U1 73.15(11)
C4 C3 U1 78.05(12)
C8 C3 U1 114.99(13)
C5 C4 C3 108.0
C5 C4 C9 126.0
C3 C4 C9 126.0
C5 C4 U1 74.48(13)
C3 C4 U1 74.75(11)
C9 C4 U1 116.83(11)
C1 C5 C4 108.0
C1 C5 C10 126.0
C4 C5 C10 126.0
C1 C5 U1 73.23(11)
C4 C5 U1 78.30(13)
C10 C5 U1 114.71(12)
C12 C11 C15 109.6
C12 C11 C16 129.3
C15 C11 C16 120.4
C12 C11 U1 73.82(12)
C15 C11 U1 77.20(14)
C16 C11 U1 123.51(12)
C13 C12 C11 105.9
C13 C12 C17 126.2
C11 C12 C17 127.0
C13 C12 U1 74.44(13)
C11 C12 U1 78.18(12)
C17 C12 U1 121.01(14)
C14 C13 C12 114.2
C14 C13 C18 122.3
C12 C13 C18 122.2
C14 C13 U1 81.27(14)
C12 C13 U1 77.22(13)
C18 C13 U1 120.96(12)
C13 C14 C15 106.1
C13 C14 C19 126.0
C15 C14 C19 127.0
C13 C14 U1 71.24(13)
C15 C14 U1 76.15(11)
C19 C14 U1 126.26(12)
C20 C15 C14 128.0
C20 C15 C11 125.6
C14 C15 C11 104.1
C20 C15 U1 129.33(12)
C14 C15 U1 74.91(11)
C11 C15 U1 73.42(13)
N1 C21 C28 125.5(15)
N1 C21 C22 119.8(17)
C28 C21 C22 114.6(16)
C23 C22 C27 120.0
C23 C22 C21 117.8(10)
C27 C22 C21 122.1(10)
C22 C23 C24 120.0
C25 C24 C23 120.0
C26 C25 C24 120.0
C25 C26 C27 120.0
C26 C27 C22 120.0
C29 C28 C33 121.4
C29 C28 C21 119.0(9)
C33 C28 C21 118.3(9)
C28 C29 C30 118.4
C31 C30 C29 119.2
C30 C31 C32 120.7
C33 C32 C31 121.9
C32 C33 C28 117.5
N2 C34 C35 117.2(16)
C36 C35 C40 120.0
C36 C35 C34 116.9(13)
C40 C35 C34 123.1(13)
C37 C36 C35 120.0
C36 C37 C38 120.0
C37 C38 C39 120.0
C38 C39 C40 120.0
C39 C40 C35 120.0
N3 C41 C42 119.6(16)
N3 C41 C48 124.2(18)
C42 C41 C48 116.1(16)
C43 C42 C47 120.0
C43 C42 C41 120.9(11)
C47 C42 C41 119.1(11)
C42 C43 C44 120.0
C45 C44 C43 120.0
C46 C45 C44 120.0
C45 C46 C47 120.0
C46 C47 C42 120.0
C49 C48 C53 120.0
C49 C48 C41 118.1(13)
C53 C48 C41 121.4(13)
C48 C49 C50 120.0
C51 C50 C49 120.0
C50 C51 C52 120.0
C51 C52 C53 120.0
C52 C53 C48 120.0
N4 C54 C55 118.1(17)
C56 C55 C60 120.0
C56 C55 C54 119.8(13)
C60 C55 C54 120.2(13)
C55 C56 C57 120.0
C58 C57 C56 120.0
C59 C58 C57 120.0
C58 C59 C60 120.0
C59 C60 C55 120.0

loop_
_geom_bond_atom_site_label_1
_geom_bond_atom_site_label_2
_geom_bond_distance
U1 N2 2.268(17)
U1 N4 2.290(16)
U1 N1 2.525(17)
U1 N3 2.549(17)
U1 C13 2.763(7)
U1 C12 2.797(7)
U1 C11 2.851(6)
U1 C14 2.885(7)
U1 C1 2.897(7)
U1 C2 2.901(7)
U1 C15 2.901(7)
U1 C5 2.970(7)
N1 C21 1.31(3)
N1 N2 1.330(19)
N2 C34 1.48(2)
N3 C41 1.31(2)
N3 N4 1.35(2)
N4 C54 1.46(2)
C1 C2 1.410(2)
C1 C5 1.410(2)
C1 C6 1.499(2)
C2 C3 1.410(2)
C2 C7 1.499(2)
C3 C4 1.410(2)
C3 C8 1.499(2)
C4 C5 1.410(2)
C4 C9 1.499(2)
C5 C10 1.499(2)
C11 C12 1.368(2)
C11 C15 1.460(2)
C11 C16 1.545(3)
C12 C13 1.361(2)
C12 C17 1.595(3)
C13 C14 1.347(2)
C13 C18 1.506(2)
C14 C15 1.446(2)
C14 C19 1.545(3)
C15 C20 1.407(2)
C21 C28 1.53(2)
C21 C22 1.57(2)
C22 C23 1.3900
C22 C27 1.3900
C23 C24 1.3900
C24 C25 1.3900
C25 C26 1.3900
C26 C27 1.3900
C28 C29 1.3555
C28 C33 1.4575
C29 C30 1.4165
C30 C31 1.3620
C31 C32 1.4039
C32 C33 1.3076
C34 C35 1.53(2)
C35 C36 1.3900
C35 C40 1.3900
C36 C37 1.3900
C37 C38 1.3900
C38 C39 1.3900
C39 C40 1.3900
C41 C42 1.49(2)
C41 C48 1.52(2)
C42 C43 1.3900
C42 C47 1.3900
C43 C44 1.3900
C44 C45 1.3900
C45 C46 1.3900
C46 C47 1.3900
C48 C49 1.3900
C48 C53 1.3900
C49 C50 1.3900
C50 C51 1.3900
C51 C52 1.3900
C52 C53 1.3900
C54 C55 1.51(2)
C55 C56 1.3900
C55 C60 1.3900
C56 C57 1.3900
C57 C58 1.3900
C58 C59 1.3900
C59 C60 1.3900
